data_2232739
loop_
_publ_author_name
'Arshad, Muhammad Nadeem'
'Khan, Islam Ullah'
'Zia-ur-Rehman, Muhammad'
'Danish, Muhammad'
'Holman, K. Travis'

_publ_section_title
;
 Methyl
 4-hydroxy-1,1-dioxo-2-(2-phenylethyl)-2<i>H</i>-1\l^6^,2-benzothiazine-3-carboxylate
;
_journal_coeditor_code HB6520
_journal_issue 12
_journal_name_full 'Acta Crystallographica Section E'
_journal_page_first o3445
_journal_paper_doi 10.1107/S160053681104966X
_journal_volume 67
_journal_year 2011
_chemical_formula_iupac 'C18 H17 N O5 S'
_chemical_formula_moiety 'C18 H17 N O5 S'
_chemical_formula_sum 'C18 H17 N O5 S'
_chemical_formula_weight 359.39
_chemical_name_systematic 'Methyl 4-hydroxy-1,1-dioxo-2-(2-phenylethyl)-2<i>H</i>-1\l^6^,2-benzothiazine-3-carboxylate'
_space_group_IT_number 14
_symmetry_cell_setting monoclinic
_symmetry_space_group_name_Hall '-P 2ybc'
_symmetry_space_group_name_H-M 'P 1 21/c 1'
_atom_sites_solution_hydrogens geom
_atom_sites_solution_primary direct
_atom_sites_solution_secondary difmap
_audit_creation_method SHELXL-97
_cell_angle_alpha 90.00
_cell_angle_beta 106.441(3)
_cell_angle_gamma 90.00
_cell_formula_units_Z 4
_cell_length_a 9.018(2)
_cell_length_b 19.026(4)
_cell_length_c 10.193(2)
_cell_measurement_reflns_used 2258
_cell_measurement_temperature 100(2)
_cell_measurement_theta_max 22.89
_cell_measurement_theta_min 2.34
_cell_volume 1677.4(6)
_computing_cell_refinement 'SAINT (Bruker, 2001)'
_computing_data_collection 'SMART (Bruker, 2001)'
_computing_data_reduction 'SAINT (Bruker, 2001)'
_computing_molecular_graphics 'PLATON (Spek, 2009)'
_computing_publication_material
;
X-SEED (Barbour, 2001), WinGX (Farrugia, 1999) and PLATON (Spek,
2009)
;
_computing_structure_refinement 'SHELXL97 (Sheldrick, 2008)'
_computing_structure_solution 'SHELXS97 (Sheldrick, 2008)'
_diffrn_ambient_temperature 100(2)
_diffrn_measured_fraction_theta_full 0.998
_diffrn_measured_fraction_theta_max 0.966
_diffrn_measurement_device_type 'Bruker SMART 1K diffractometer with a Bruker APEXII CCD detector'
_diffrn_measurement_method '\f and \w scans'
_diffrn_radiation_monochromator graphite
_diffrn_radiation_source 'fine-focus sealed tube'
_diffrn_radiation_type MoK\a
_diffrn_radiation_wavelength 0.71073
_diffrn_reflns_av_R_equivalents 0.0944
_diffrn_reflns_av_sigmaI/netI 0.0820
_diffrn_reflns_limit_h_max 11
_diffrn_reflns_limit_h_min -11
_diffrn_reflns_limit_k_max 25
_diffrn_reflns_limit_k_min -25
_diffrn_reflns_limit_l_max 13
_diffrn_reflns_limit_l_min -13
_diffrn_reflns_number 19773
_diffrn_reflns_theta_full 26.00
_diffrn_reflns_theta_max 28.39
_diffrn_reflns_theta_min 2.14
_diffrn_standards_number 0
_exptl_absorpt_coefficient_mu 0.222
_exptl_absorpt_correction_T_max 0.9824
_exptl_absorpt_correction_T_min 0.9223
_exptl_absorpt_correction_type multi-scan
_exptl_absorpt_process_details '(SADABS; Bruker, 2007)'
_exptl_crystal_colour colorless
_exptl_crystal_density_diffrn 1.423
_exptl_crystal_density_method 'not measured'
_exptl_crystal_description block
_exptl_crystal_F_000 752
_exptl_crystal_size_max 0.37
_exptl_crystal_size_mid 0.23
_exptl_crystal_size_min 0.08
_refine_diff_density_max 0.377
_refine_diff_density_min -0.435
_refine_ls_extinction_method none
_refine_ls_goodness_of_fit_ref 1.007
_refine_ls_hydrogen_treatment mixed
_refine_ls_matrix_type full
_refine_ls_number_parameters 230
_refine_ls_number_reflns 4066
_refine_ls_number_restraints 0
_refine_ls_restrained_S_all 1.007
_refine_ls_R_factor_all 0.0885
_refine_ls_R_factor_gt 0.0494
_refine_ls_shift/su_max 0.000
_refine_ls_shift/su_mean 0.000
_refine_ls_structure_factor_coef Fsqd
_refine_ls_weighting_details 'calc w=1/[\s^2^(Fo^2^)+(0.0449P)^2^+0.2677P] where P=(Fo^2^+2Fc^2^)/3'
_refine_ls_weighting_scheme calc
_refine_ls_wR_factor_gt 0.1009
_refine_ls_wR_factor_ref 0.1162
_reflns_number_gt 2735
_reflns_number_total 4066
_reflns_threshold_expression I>2\s(I)
_cod_data_source_file hb6520.cif
_cod_data_source_block I
_cod_original_cell_volume 1677.3(7)
_cod_original_sg_symbol_H-M 'P 21/c'
_cod_database_code 2232739
_cod_database_fobs_code 2232739

loop_
_symmetry_equiv_pos_as_xyz
'x, y, z'
'-x, y+1/2, -z+1/2'
'-x, -y, -z'
'x, -y-1/2, z-1/2'

loop_
_atom_site_type_symbol
_atom_site_label
_atom_site_fract_x
_atom_site_fract_y
_atom_site_fract_z
_atom_site_U_iso_or_equiv
_atom_site_adp_type
_atom_site_calc_flag
_atom_site_refinement_flags
_atom_site_occupancy
_atom_site_symmetry_multiplicity
S S1 0.29319(6) 0.07784(3) 0.51969(5) 0.01673(14) Uani d . 1 1
O O3 0.30860(16) 0.00885(8) 0.46983(15) 0.0214(4) Uani d . 1 1
O O5 -0.10038(17) 0.12689(8) 0.61803(15) 0.0231(4) Uani d . 1 1
O O1 0.13070(18) 0.28877(8) 0.48807(17) 0.0251(4) Uani d . 1 1
O O4 -0.07394(18) 0.24350(9) 0.60086(17) 0.0276(4) Uani d . 1 1
N N1 0.10892(18) 0.09548(9) 0.48635(17) 0.0154(4) Uani d . 1 1
O O2 0.36535(16) 0.09408(8) 0.65995(14) 0.0227(4) Uani d . 1 1
C C1 0.3551(2) 0.14133(12) 0.4212(2) 0.0170(5) Uani d . 1 1
C C7 0.1578(2) 0.22064(12) 0.4703(2) 0.0182(5) Uani d . 1 1
C C8 0.0779(2) 0.16750(11) 0.5085(2) 0.0177(5) Uani d . 1 1
C C5 0.3377(2) 0.26007(12) 0.3379(2) 0.0220(5) Uani d . 1 1
H H5 0.2933 0.3057 0.3300 0.026 Uiso calc R 1 1
C C9 -0.0383(2) 0.18329(12) 0.5789(2) 0.0207(5) Uani d . 1 1
C C6 0.2849(2) 0.20757(11) 0.4087(2) 0.0180(5) Uani d . 1 1
C C2 0.4731(2) 0.12640(12) 0.3629(2) 0.0214(5) Uani d . 1 1
H H2 0.5193 0.0811 0.3720 0.026 Uiso calc R 1 1
C C17 -0.3703(2) 0.07609(13) -0.0561(2) 0.0235(5) Uani d . 1 1
H H17 -0.4494 0.1074 -0.1035 0.028 Uiso calc R 1 1
C C18 -0.2463(2) 0.10137(12) 0.0471(2) 0.0209(5) Uani d . 1 1
H H18 -0.2404 0.1500 0.0694 0.025 Uiso calc R 1 1
C C11 -0.0022(2) 0.05922(11) 0.3704(2) 0.0170(5) Uani d . 1 1
H H11A -0.1082 0.0670 0.3773 0.020 Uiso calc R 1 1
H H11B 0.0185 0.0081 0.3786 0.020 Uiso calc R 1 1
C C3 0.5220(3) 0.17932(13) 0.2911(2) 0.0270(6) Uani d . 1 1
H H3 0.6021 0.1701 0.2496 0.032 Uiso calc R 1 1
C C15 -0.2653(3) -0.03981(13) -0.0196(2) 0.0247(5) Uani d . 1 1
H H15 -0.2717 -0.0884 -0.0421 0.030 Uiso calc R 1 1
C C4 0.4549(3) 0.24549(13) 0.2793(2) 0.0257(5) Uani d . 1 1
H H4 0.4901 0.2813 0.2303 0.031 Uiso calc R 1 1
C C12 0.0052(2) 0.08358(12) 0.2302(2) 0.0225(5) Uani d . 1 1
H H12A 0.0047 0.1356 0.2273 0.027 Uiso calc R 1 1
H H12B 0.1029 0.0671 0.2146 0.027 Uiso calc R 1 1
C C14 -0.1420(3) -0.01493(13) 0.0835(2) 0.0249(5) Uani d . 1 1
H H14 -0.0642 -0.0467 0.1314 0.030 Uiso calc R 1 1
C C13 -0.1300(2) 0.05577(12) 0.1181(2) 0.0196(5) Uani d . 1 1
C C16 -0.3799(3) 0.00572(13) -0.0903(2) 0.0239(5) Uani d . 1 1
H H16 -0.4643 -0.0113 -0.1619 0.029 Uiso calc R 1 1
C C10 -0.2150(3) 0.13972(14) 0.6903(3) 0.0314(6) Uani d . 1 1
H H10A -0.2992 0.1682 0.6329 0.047 Uiso calc R 1 1
H H10B -0.1669 0.1649 0.7756 0.047 Uiso calc R 1 1
H H10C -0.2564 0.0948 0.7111 0.047 Uiso calc R 1 1
H H1 0.057(3) 0.2878(14) 0.534(3) 0.047 Uiso d . 1 1

loop_
_atom_site_aniso_label
_atom_site_aniso_U_11
_atom_site_aniso_U_22
_atom_site_aniso_U_33
_atom_site_aniso_U_12
_atom_site_aniso_U_13
_atom_site_aniso_U_23
S1 0.0166(2) 0.0155(3) 0.0161(3) 0.0009(2) 0.0015(2) 0.0007(2)
O3 0.0204(7) 0.0153(8) 0.0269(8) 0.0031(6) 0.0042(7) -0.0005(7)
O5 0.0245(8) 0.0217(9) 0.0271(9) -0.0026(7) 0.0138(7) -0.0042(7)
O1 0.0285(9) 0.0147(9) 0.0347(10) 0.0009(7) 0.0130(8) -0.0018(7)
O4 0.0287(9) 0.0193(9) 0.0370(10) 0.0027(7) 0.0127(8) -0.0047(7)
N1 0.0155(8) 0.0138(10) 0.0158(9) 0.0005(7) 0.0025(7) 0.0009(7)
O2 0.0237(8) 0.0235(9) 0.0171(8) -0.0012(7) -0.0005(7) 0.0002(7)
C1 0.0154(9) 0.0186(12) 0.0136(10) -0.0025(9) -0.0016(8) -0.0005(9)
C7 0.0188(10) 0.0161(12) 0.0172(11) 0.0004(9) 0.0009(9) -0.0006(9)
C8 0.0190(10) 0.0174(12) 0.0152(10) 0.0025(9) 0.0026(9) -0.0016(9)
C5 0.0237(11) 0.0182(12) 0.0211(12) -0.0006(9) 0.0018(10) 0.0023(9)
C9 0.0182(10) 0.0210(13) 0.0204(11) -0.0007(9) 0.0015(9) -0.0017(10)
C6 0.0175(10) 0.0179(12) 0.0158(11) -0.0035(9) 0.0002(9) -0.0018(9)
C2 0.0190(10) 0.0219(13) 0.0209(11) -0.0003(9) 0.0020(9) -0.0029(9)
C17 0.0217(11) 0.0287(14) 0.0186(11) 0.0019(10) 0.0035(9) 0.0039(10)
C18 0.0259(11) 0.0193(12) 0.0177(11) -0.0029(10) 0.0067(10) -0.0004(9)
C11 0.0162(10) 0.0177(12) 0.0160(10) -0.0016(8) 0.0030(9) -0.0007(8)
C3 0.0223(11) 0.0353(16) 0.0248(12) -0.0029(10) 0.0089(10) -0.0019(11)
C15 0.0301(12) 0.0205(13) 0.0243(12) 0.0002(10) 0.0089(10) -0.0030(10)
C4 0.0256(12) 0.0267(14) 0.0245(13) -0.0067(10) 0.0066(10) 0.0046(10)
C12 0.0227(10) 0.0248(13) 0.0182(11) -0.0036(10) 0.0030(9) 0.0031(10)
C14 0.0243(11) 0.0253(14) 0.0234(12) 0.0041(10) 0.0040(10) 0.0020(10)
C13 0.0208(11) 0.0247(13) 0.0136(10) -0.0026(9) 0.0053(9) 0.0001(9)
C16 0.0237(11) 0.0287(14) 0.0170(11) -0.0045(10) 0.0017(9) -0.0036(10)
C10 0.0303(12) 0.0354(16) 0.0360(14) -0.0049(11) 0.0215(12) -0.0120(12)

loop_
_atom_type_symbol
_atom_type_description
_atom_type_scat_dispersion_real
_atom_type_scat_dispersion_imag
_atom_type_scat_source
C C 0.0033 0.0016 'International Tables Vol C Tables 4.2.6.8 and 6.1.1.4'
H H 0.0000 0.0000 'International Tables Vol C Tables 4.2.6.8 and 6.1.1.4'
N N 0.0061 0.0033 'International Tables Vol C Tables 4.2.6.8 and 6.1.1.4'
O O 0.0106 0.0060 'International Tables Vol C Tables 4.2.6.8 and 6.1.1.4'
S S 0.1246 0.1234 'International Tables Vol C Tables 4.2.6.8 and 6.1.1.4'

loop_
_geom_angle_atom_site_label_1
_geom_angle_atom_site_label_2
_geom_angle_atom_site_label_3
_geom_angle
O2 S1 O3 119.52(9)
O2 S1 N1 108.21(9)
O3 S1 N1 108.08(9)
O2 S1 C1 107.13(9)
O3 S1 C1 110.45(10)
N1 S1 C1 102.04(9)
C9 O5 C10 116.10(18)
C7 O1 H1 103.7(17)
C8 N1 C11 116.93(16)
C8 N1 S1 113.41(13)
C11 N1 S1 119.16(14)
C2 C1 C6 121.8(2)
C2 C1 S1 120.63(17)
C6 C1 S1 117.50(16)
O1 C7 C8 123.2(2)
O1 C7 C6 114.46(19)
C8 C7 C6 122.3(2)
C7 C8 N1 121.54(19)
C7 C8 C9 120.0(2)
N1 C8 C9 118.38(19)
C4 C5 C6 119.7(2)
C4 C5 H5 120.1
C6 C5 H5 120.1
O4 C9 O5 123.2(2)
O4 C9 C8 122.9(2)
O5 C9 C8 113.92(19)
C5 C6 C1 118.8(2)
C5 C6 C7 121.3(2)
C1 C6 C7 119.92(19)
C1 C2 C3 118.3(2)
C1 C2 H2 120.8
C3 C2 H2 120.8
C16 C17 C18 120.5(2)
C16 C17 H17 119.8
C18 C17 H17 119.8
C17 C18 C13 120.3(2)
C17 C18 H18 119.9
C13 C18 H18 119.9
N1 C11 C12 114.02(17)
N1 C11 H11A 108.7
C12 C11 H11A 108.7
N1 C11 H11B 108.7
C12 C11 H11B 108.7
H11A C11 H11B 107.6
C4 C3 C2 120.5(2)
C4 C3 H3 119.7
C2 C3 H3 119.7
C14 C15 C16 120.3(2)
C14 C15 H15 119.9
C16 C15 H15 119.9
C5 C4 C3 120.9(2)
C5 C4 H4 119.6
C3 C4 H4 119.6
C13 C12 C11 111.30(18)
C13 C12 H12A 109.4
C11 C12 H12A 109.4
C13 C12 H12B 109.4
C11 C12 H12B 109.4
H12A C12 H12B 108.0
C15 C14 C13 121.0(2)
C15 C14 H14 119.5
C13 C14 H14 119.5
C14 C13 C18 118.5(2)
C14 C13 C12 121.3(2)
C18 C13 C12 120.1(2)
C17 C16 C15 119.4(2)
C17 C16 H16 120.3
C15 C16 H16 120.3
O5 C10 H10A 109.5
O5 C10 H10B 109.5
H10A C10 H10B 109.5
O5 C10 H10C 109.5
H10A C10 H10C 109.5
H10B C10 H10C 109.5

loop_
_geom_bond_atom_site_label_1
_geom_bond_atom_site_label_2
_geom_bond_distance
S1 O2 1.4270(15)
S1 O3 1.4285(16)
S1 N1 1.6339(17)
S1 C1 1.760(2)
O5 C9 1.323(3)
O5 C10 1.449(3)
O1 C7 1.341(3)
O1 H1 0.92(3)
O4 C9 1.227(3)
N1 C8 1.429(3)
N1 C11 1.485(3)
C1 C2 1.387(3)
C1 C6 1.400(3)
C7 C8 1.361(3)
C7 C6 1.475(3)
C8 C9 1.459(3)
C5 C4 1.382(3)
C5 C6 1.392(3)
C5 H5 0.9500
C2 C3 1.389(3)
C2 H2 0.9500
C17 C16 1.380(3)
C17 C18 1.386(3)
C17 H17 0.9500
C18 C13 1.395(3)
C18 H18 0.9500
C11 C12 1.521(3)
C11 H11A 0.9900
C11 H11B 0.9900
C3 C4 1.387(3)
C3 H3 0.9500
C15 C14 1.379(3)
C15 C16 1.384(3)
C15 H15 0.9500
C4 H4 0.9500
C12 C13 1.511(3)
C12 H12A 0.9900
C12 H12B 0.9900
C14 C13 1.387(3)
C14 H14 0.9500
C16 H16 0.9500
C10 H10A 0.9800
C10 H10B 0.9800
C10 H10C 0.9800

loop_
_geom_hbond_atom_site_label_D
_geom_hbond_atom_site_label_H
_geom_hbond_atom_site_label_A
_geom_hbond_site_symmetry_A
_geom_hbond_distance_DH
_geom_hbond_distance_HA
_geom_hbond_distance_DA
_geom_hbond_angle_DHA
C2 H2 O3 3_656 0.95 2.55 3.391(3) 147
C17 H17 O2 1_454 0.95 2.53 3.205(3) 128
C18 H18 O4 4_565 0.95 2.49 3.308(3) 145
O1 H1 O4 . 0.92(3) 1.74(3) 2.583(2) 152(3)

loop_
_geom_torsion_atom_site_label_1
_geom_torsion_atom_site_label_2
_geom_torsion_atom_site_label_3
_geom_torsion_atom_site_label_4
_geom_torsion
O2 S1 N1 C8 59.99(16)
O3 S1 N1 C8 -169.24(14)
C1 S1 N1 C8 -52.79(16)
O2 S1 N1 C11 -156.23(15)
O3 S1 N1 C11 -25.46(18)
C1 S1 N1 C11 90.99(17)
O2 S1 C1 C2 99.50(18)
O3 S1 C1 C2 -32.19(19)
N1 S1 C1 C2 -146.92(17)
O2 S1 C1 C6 -78.19(17)
O3 S1 C1 C6 150.11(15)
N1 S1 C1 C6 35.39(18)
O1 C7 C8 N1 179.24(18)
C6 C7 C8 N1 -2.4(3)
O1 C7 C8 C9 -3.3(3)
C6 C7 C8 C9 175.06(18)
C11 N1 C8 C7 -103.1(2)
S1 N1 C8 C7 41.5(2)
C11 N1 C8 C9 79.4(2)
S1 N1 C8 C9 -136.00(16)
C10 O5 C9 O4 -0.2(3)
C10 O5 C9 C8 179.15(18)
C7 C8 C9 O4 3.4(3)
N1 C8 C9 O4 -179.04(19)
C7 C8 C9 O5 -175.93(18)
N1 C8 C9 O5 1.6(3)
C4 C5 C6 C1 1.4(3)
C4 C5 C6 C7 -178.7(2)
C2 C1 C6 C5 -1.3(3)
S1 C1 C6 C5 176.40(16)
C2 C1 C6 C7 178.87(19)
S1 C1 C6 C7 -3.5(3)
O1 C7 C6 C5 -18.7(3)
C8 C7 C6 C5 162.8(2)
O1 C7 C6 C1 161.14(18)
C8 C7 C6 C1 -17.4(3)
C6 C1 C2 C3 0.3(3)
S1 C1 C2 C3 -177.31(16)
C16 C17 C18 C13 -0.4(3)
C8 N1 C11 C12 71.0(2)
S1 N1 C11 C12 -71.6(2)
C1 C2 C3 C4 0.5(3)
C6 C5 C4 C3 -0.6(3)
C2 C3 C4 C5 -0.4(3)
N1 C11 C12 C13 -168.72(18)
C16 C15 C14 C13 -0.1(3)
C15 C14 C13 C18 0.5(3)
C15 C14 C13 C12 -179.6(2)
C17 C18 C13 C14 -0.2(3)
C17 C18 C13 C12 179.85(19)
C11 C12 C13 C14 -70.4(3)
C11 C12 C13 C18 109.5(2)
C18 C17 C16 C15 0.8(3)
C14 C15 C16 C17 -0.6(3)

loop_
_cod_related_entry_id
_cod_related_entry_database
_cod_related_entry_code
1 ChemSpider 30657234
